data_1554748
loop_
_publ_author_name
'Anh\"auser, J.'
'Puttreddy, R.'
'Lorenz, Y.'
'Schneider, A.'
'Engeser, M.'
'Rissanen, K.'
'L\"utzen, A.'

_publ_section_title
;
 Chiral self-sorting behaviour of [2.2]paracyclophane-based bis(pyridine)
 ligands
;
_journal_issue 8
_journal_name_full 'Organic Chemistry Frontiers'
_journal_page_first 1226
_journal_paper_doi 10.1039/C9QO00155G
_journal_volume 6
_journal_year 2019
_chemical_absolute_configuration ad
_chemical_formula_moiety 'I3, C38 H31 N2, C2 H3 N'
_chemical_formula_sum 'C40 H34 I3 N3'
_chemical_formula_weight 937.40
_space_group_crystal_system tetragonal
_space_group_IT_number 92
_space_group_name_Hall 'P 4abw 2nw'
_space_group_name_H-M_alt 'P 41 21 2'
_atom_sites_solution_hydrogens mixed
_audit_creation_date 2019-01-20
_audit_creation_method
;
Olex2 1.2
(compiled May 18 2018 14:05:52 for OlexSys, GUI svn.r5506)
;
_audit_update_record
;
2019-01-28 deposited with the CCDC.	2019-03-12 downloaded from the CCDC.
;
_cell_angle_alpha 90
_cell_angle_beta 90
_cell_angle_gamma 90
_cell_formula_units_Z 8
_cell_length_a 13.41045(10)
_cell_length_b 13.41045(10)
_cell_length_c 40.0935(5)
_cell_measurement_reflns_used 29996
_cell_measurement_temperature 120.00(16)
_cell_measurement_theta_max 28.0980
_cell_measurement_theta_min 1.8780
_cell_volume 7210.42(12)
_computing_cell_refinement 'CrysAlisPro 1.171.38.43 (Rigaku OD, 2015)'
_computing_data_collection 'CrysAlisPro 1.171.38.43 (Rigaku OD, 2015)'
_computing_data_reduction 'CrysAlisPro 1.171.38.43 (Rigaku OD, 2015)'
_computing_molecular_graphics 'Olex2 (Dolomanov et al., 2009)'
_computing_publication_material 'Olex2 (Dolomanov et al., 2009)'
_computing_structure_refinement 'ShelXL (Sheldrick, 2015)'
_computing_structure_solution 'ShelXT (Sheldrick, 2015)'
_diffrn_ambient_environment N~2~
_diffrn_ambient_temperature 120.00(16)
_diffrn_detector 'CCD plate'
_diffrn_detector_area_resol_mean 16.0107
_diffrn_detector_type Eos
_diffrn_measured_fraction_theta_full 0.997
_diffrn_measured_fraction_theta_max 0.967
_diffrn_measurement_details
'List of Runs (angles in degrees, time in seconds): # Type Start End Width t~exp~ \w \q \k \f Frames -------------------------------------------------------------------------- 1 \w -39.00 46.50 0.75 30.00 -- -18.14 57.00 -90.00 114 2 \w -41.00 43.00 0.75 30.00 -- -18.14 77.00 150.00 112 3 \w -42.00 43.50 0.75 30.00 -- -18.14 77.00 -30.00 114 4 \w 0.00 79.50 0.75 30.00 -- 19.23 57.00 150.00 106 5 \w 2.00 86.00 0.75 30.00 -- 19.23 57.00-120.00 112 6 \w -20.00 61.00 0.75 30.00 -- 19.23 -99.00 90.00 108 7 \w -2.00 71.50 0.75 30.00 -- 19.23 57.00 -30.00 98 8 \w -5.00 80.50 0.75 30.00 -- 19.23 77.00 30.00 114'
_diffrn_measurement_device 'four-circle diffractometer'
_diffrn_measurement_device_type 'SuperNova, Single source at offset, Eos'
_diffrn_measurement_method '\w scans'
_diffrn_orient_matrix_type 'CrysAlisPro convention (1999,Acta A55,543-557)'
_diffrn_orient_matrix_UB_11 0.0063168000
_diffrn_orient_matrix_UB_12 -0.0177959000
_diffrn_orient_matrix_UB_13 -0.0165270000
_diffrn_orient_matrix_UB_21 -0.0391754000
_diffrn_orient_matrix_UB_22 0.0315433000
_diffrn_orient_matrix_UB_23 -0.0054961000
_diffrn_orient_matrix_UB_31 0.0349800000
_diffrn_orient_matrix_UB_32 0.0385127000
_diffrn_orient_matrix_UB_33 -0.0031381000
_diffrn_radiation_monochromator mirror
_diffrn_radiation_probe x-ray
_diffrn_radiation_type MoK\a
_diffrn_radiation_wavelength 0.71073
_diffrn_reflns_av_R_equivalents 0.0525
_diffrn_reflns_av_unetI/netI 0.0318
_diffrn_reflns_Laue_measured_fraction_full 0.997
_diffrn_reflns_Laue_measured_fraction_max 0.967
_diffrn_reflns_limit_h_max 18
_diffrn_reflns_limit_h_min -18
_diffrn_reflns_limit_k_max 18
_diffrn_reflns_limit_k_min -17
_diffrn_reflns_limit_l_max 54
_diffrn_reflns_limit_l_min -54
_diffrn_reflns_number 99031
_diffrn_reflns_point_group_measured_fraction_full 0.998
_diffrn_reflns_point_group_measured_fraction_max 0.949
_diffrn_reflns_theta_full 25.242
_diffrn_reflns_theta_max 29.060
_diffrn_reflns_theta_min 2.032
_diffrn_source 'micro-focus sealed X-ray tube'
_diffrn_source_type 'SuperNova (Mo) X-ray Source'
_exptl_absorpt_coefficient_mu 2.633
_exptl_absorpt_correction_T_max 0.989
_exptl_absorpt_correction_T_min 0.978
_exptl_absorpt_correction_type gaussian
_exptl_absorpt_process_details
'CrysAlisPro 1.171.38.43 (Rigaku Oxford Diffraction, 2015) Numerical absorption correction based on gaussian integration over 			a multifaceted crystal model Empirical absorption correction using spherical harmonics, implemented in SCALE3 ABSPACK scaling algorithm.'
_exptl_crystal_colour brown
_exptl_crystal_colour_primary brown
_exptl_crystal_density_diffrn 1.727
_exptl_crystal_description block
_exptl_crystal_F_000 3632
_exptl_crystal_size_max 0.174
_exptl_crystal_size_mid 0.075
_exptl_crystal_size_min 0.068
_refine_diff_density_max 1.120
_refine_diff_density_min -0.876
_refine_diff_density_rms 0.131
_refine_ls_abs_structure_details
;
 Flack x determined using 3012 quotients [(I+)-(I-)]/[(I+)+(I-)]
 (Parsons, Flack and Wagner, Acta Cryst. B69 (2013) 249-259).
;
_refine_ls_abs_structure_Flack -0.004(8)
_refine_ls_extinction_method none
_refine_ls_goodness_of_fit_ref 1.106
_refine_ls_hydrogen_treatment constr
_refine_ls_matrix_type full
_refine_ls_number_parameters 416
_refine_ls_number_reflns 9148
_refine_ls_number_restraints 0
_refine_ls_restrained_S_all 1.106
_refine_ls_R_factor_all 0.0551
_refine_ls_R_factor_gt 0.0448
_refine_ls_shift/su_max 0.002
_refine_ls_shift/su_mean 0.000
_refine_ls_structure_factor_coef Fsqd
_refine_ls_weighting_details 'w=1/[\s^2^(Fo^2^)+(0.0423P)^2^+33.3103P] where P=(Fo^2^+2Fc^2^)/3'
_refine_ls_weighting_scheme calc
_refine_ls_wR_factor_gt 0.1136
_refine_ls_wR_factor_ref 0.1189
_reflns_Friedel_coverage 0.710
_reflns_Friedel_fraction_full 1.000
_reflns_Friedel_fraction_max 0.925
_reflns_number_gt 8071
_reflns_number_total 9148
_reflns_threshold_expression 'I > 2\s(I)'
_cod_data_source_file c9qo00155g2.cif
_cod_data_source_block (Rp)-4
_cod_original_cell_volume 7210.41(14)
_cod_database_code 1554748
_shelx_shelxl_version_number 2018/3
_chemical_oxdiff_formula 'C30 H30 N2 I2'
_shelx_space_group_comment
;
The symmetry employed for this shelxl refinement is uniquely defined
by the following loop, which should always be used as a source of
symmetry information in preference to the above space-group names.
They are only intended as comments.
;
_reflns_odcompleteness_completeness 99.88
_reflns_odcompleteness_iscentric 1
_reflns_odcompleteness_theta 26.32
_olex2_refinement_description
;
1. Fixed Uiso
 At 1.2 times of:
  All C(H) groups, All C(H,H) groups, All N(H) groups
 At 1.5 times of:
  All C(H,H,H) groups
2.a Riding coordinates:
 N1(H1)
2.b Secondary CH2 refined with riding coordinates:
 C18(H18A,H18B), C19(H19A,H19B), C26(H26A,H26B), C27(H27A,H27B)
2.c Aromatic/amide H refined with riding coordinates:
 C1(H1A), C2(H2), C4(H4), C5(H5), C7(H7), C8(H8), C10(H10), C11(H11), C14(H14),
  C15(H15), C17(H17), C21(H21), C22(H22), C25(H25), C29(H29), C30(H30),
 C32(H32), C33(H33), C35(H35), C36(H36), C37(H37), C38(H38)
2.d Idealised Me refined as rotating group:
 C39(H39A,H39B,H39C)
;
_olex2_submission_special_instructions 'No special instructions were received'
_oxdiff_exptl_absorpt_empirical_details
'Empirical correction (ABSPACK) includes: - Absorption correction using spherical harmonics - Frame scaling'
_oxdiff_exptl_absorpt_empirical_full_max 1.188
_oxdiff_exptl_absorpt_empirical_full_min 0.876

loop_
_space_group_symop_operation_xyz
'x, y, z'
'-x, -y, z+1/2'
'-y+1/2, x+1/2, z+1/4'
'y+1/2, -x+1/2, z+3/4'
'-x+1/2, y+1/2, -z+1/4'
'x+1/2, -y+1/2, -z+3/4'
'y, x, -z'
'-y, -x, -z+1/2'

loop_
_atom_site_label
_atom_site_type_symbol
_atom_site_fract_x
_atom_site_fract_y
_atom_site_fract_z
_atom_site_U_iso_or_equiv
_atom_site_adp_type
_atom_site_occupancy
_atom_site_site_symmetry_order
_atom_site_calc_flag
_atom_site_refinement_flags_posn
I1 I 0.78165(5) 0.91603(5) 0.53325(2) 0.04380(17) Uani 1 1 d .
I2 I 0.63186(5) 1.03805(5) 0.56579(2) 0.03497(14) Uani 1 1 d .
I3 I 0.47038(6) 1.15793(5) 0.59586(2) 0.04901(18) Uani 1 1 d .
N1 N 0.4118(7) 0.6163(6) 0.47302(18) 0.0393(19) Uani 1 1 d .
H1 H 0.415249 0.589739 0.449639 0.047 Uiso 1 1 d R
N2 N 0.5648(6) 0.4811(6) 0.91561(18) 0.0373(18) Uani 1 1 d .
N3 N 0.6597(10) 0.6340(10) 0.5821(3) 0.078(3) Uani 1 1 d .
C1 C 0.4912(8) 0.6542(8) 0.4876(2) 0.038(2) Uani 1 1 d .
H1A H 0.550721 0.658674 0.475772 0.046 Uiso 1 1 calc R
C2 C 0.4873(7) 0.6878(7) 0.5204(2) 0.0318(19) Uani 1 1 d .
H2 H 0.544902 0.710250 0.530880 0.038 Uiso 1 1 calc R
C3 C 0.3954(6) 0.6876(6) 0.5378(2) 0.0264(17) Uani 1 1 d .
C4 C 0.3140(8) 0.6499(8) 0.5213(2) 0.039(2) Uani 1 1 d .
H4 H 0.252102 0.648103 0.531689 0.047 Uiso 1 1 calc R
C5 C 0.3248(9) 0.6141(9) 0.4886(2) 0.048(3) Uani 1 1 d .
H5 H 0.269492 0.588048 0.477668 0.057 Uiso 1 1 calc R
C6 C 0.3905(6) 0.7290(6) 0.57129(18) 0.0229(15) Uani 1 1 d .
C7 C 0.4528(6) 0.8055(6) 0.58084(19) 0.0233(15) Uani 1 1 d .
H7 H 0.498805 0.830585 0.565634 0.028 Uiso 1 1 calc R
C8 C 0.4485(6) 0.8462(6) 0.61300(18) 0.0252(16) Uani 1 1 d .
H8 H 0.491117 0.898193 0.618716 0.030 Uiso 1 1 calc R
C9 C 0.3811(6) 0.8101(6) 0.63653(19) 0.0242(16) Uani 1 1 d .
C10 C 0.3169(6) 0.7336(6) 0.6268(2) 0.0288(17) Uani 1 1 d .
H10 H 0.271267 0.708034 0.642063 0.035 Uiso 1 1 calc R
C11 C 0.3204(6) 0.6948(6) 0.5945(2) 0.0287(17) Uani 1 1 d .
H11 H 0.275380 0.645414 0.588243 0.034 Uiso 1 1 calc R
C12 C 0.3781(6) 0.8533(6) 0.6704(2) 0.0253(16) Uani 1 1 d .
C13 C 0.3734(6) 0.7950(6) 0.70005(19) 0.0245(15) Uani 1 1 d .
C14 C 0.3592(6) 0.8444(7) 0.7302(2) 0.0274(17) Uani 1 1 d .
H14 H 0.340528 0.808127 0.748941 0.033 Uiso 1 1 calc R
C15 C 0.3724(7) 0.9469(7) 0.7329(2) 0.0317(18) Uani 1 1 d .
H15 H 0.362563 0.978257 0.753303 0.038 Uiso 1 1 calc R
C16 C 0.4002(7) 1.0029(6) 0.7051(2) 0.0302(17) Uani 1 1 d .
C17 C 0.3916(6) 0.9570(6) 0.6741(2) 0.0278(17) Uani 1 1 d .
H17 H 0.394971 0.996381 0.655003 0.033 Uiso 1 1 calc R
C18 C 0.4562(8) 1.0991(6) 0.7084(2) 0.035(2) Uani 1 1 d .
H18A H 0.436636 1.131520 0.729035 0.042 Uiso 1 1 calc R
H18B H 0.437918 1.142724 0.690121 0.042 Uiso 1 1 calc R
C19 C 0.5728(8) 1.0841(7) 0.7084(3) 0.042(2) Uani 1 1 d .
H19A H 0.600800 1.118288 0.689210 0.050 Uiso 1 1 calc R
H19B H 0.600475 1.114540 0.728276 0.050 Uiso 1 1 calc R
C20 C 0.6036(6) 0.9758(7) 0.7072(2) 0.0299(17) Uani 1 1 d .
C21 C 0.6217(7) 0.9290(7) 0.6764(2) 0.0303(17) Uani 1 1 d .
H21 H 0.641466 0.965714 0.657821 0.036 Uiso 1 1 calc R
C22 C 0.6092(6) 0.8261(6) 0.6745(2) 0.0272(17) Uani 1 1 d .
H22 H 0.619933 0.794545 0.654133 0.033 Uiso 1 1 calc R
C23 C 0.5813(6) 0.7686(6) 0.7017(2) 0.0259(16) Uani 1 1 d .
C24 C 0.5893(6) 0.8127(6) 0.73325(18) 0.0242(15) Uani 1 1 d .
C25 C 0.5981(6) 0.9143(6) 0.73549(19) 0.0276(16) Uani 1 1 d .
H25 H 0.600477 0.943589 0.756503 0.033 Uiso 1 1 calc R
C26 C 0.5235(7) 0.6742(6) 0.6942(2) 0.0306(18) Uani 1 1 d .
H26A H 0.548601 0.620519 0.708042 0.037 Uiso 1 1 calc R
H26B H 0.533977 0.655689 0.671049 0.037 Uiso 1 1 calc R
C27 C 0.4074(7) 0.6877(6) 0.7007(2) 0.0312(18) Uani 1 1 d .
H27A H 0.370730 0.650624 0.683963 0.037 Uiso 1 1 calc R
H27B H 0.391133 0.659291 0.722322 0.037 Uiso 1 1 calc R
C28 C 0.5799(6) 0.7534(6) 0.76499(18) 0.0237(15) Uani 1 1 d .
C29 C 0.5316(6) 0.7930(6) 0.79269(18) 0.0237(15) Uani 1 1 d .
H29 H 0.501018 0.855125 0.791234 0.028 Uiso 1 1 calc R
C30 C 0.5289(6) 0.7399(6) 0.82276(18) 0.0240(15) Uani 1 1 d .
H30 H 0.497651 0.767434 0.841312 0.029 Uiso 1 1 calc R
C31 C 0.5724(6) 0.6466(6) 0.82497(19) 0.0229(15) Uani 1 1 d .
C32 C 0.6185(6) 0.6057(7) 0.7974(2) 0.0292(18) Uani 1 1 d .
H32 H 0.646150 0.542230 0.798561 0.035 Uiso 1 1 calc R
C33 C 0.6236(6) 0.6597(6) 0.76788(18) 0.0261(16) Uani 1 1 d .
H33 H 0.656837 0.632633 0.749660 0.031 Uiso 1 1 calc R
C34 C 0.5670(6) 0.5883(7) 0.85672(19) 0.0255(16) Uani 1 1 d .
C35 C 0.5685(6) 0.6374(7) 0.8869(2) 0.0310(18) Uani 1 1 d .
H35 H 0.569673 0.706733 0.887529 0.037 Uiso 1 1 calc R
C36 C 0.5685(7) 0.5820(8) 0.9166(2) 0.037(2) Uani 1 1 d .
H36 H 0.570913 0.614724 0.937065 0.044 Uiso 1 1 calc R
C37 C 0.5631(7) 0.4853(7) 0.8571(2) 0.0319(19) Uani 1 1 d .
H37 H 0.563046 0.449964 0.837146 0.038 Uiso 1 1 calc R
C38 C 0.5595(8) 0.4353(7) 0.8868(2) 0.037(2) Uani 1 1 d .
H38 H 0.553075 0.366216 0.886573 0.044 Uiso 1 1 calc R
C39 C 0.7825(10) 0.7469(11) 0.6126(3) 0.062(3) Uani 1 1 d .
H39A H 0.747824 0.803162 0.621831 0.093 Uiso 1 1 calc GR
H39B H 0.831678 0.769833 0.596973 0.093 Uiso 1 1 calc GR
H39C H 0.814615 0.710527 0.630181 0.093 Uiso 1 1 calc GR
C40 C 0.7139(8) 0.6842(8) 0.5961(2) 0.041(2) Uani 1 1 d .

loop_
_atom_site_aniso_label
_atom_site_aniso_U_11
_atom_site_aniso_U_22
_atom_site_aniso_U_33
_atom_site_aniso_U_23
_atom_site_aniso_U_13
_atom_site_aniso_U_12
I1 0.0459(4) 0.0494(4) 0.0361(3) 0.0026(3) -0.0123(3) 0.0027(3)
I2 0.0412(3) 0.0352(3) 0.0285(3) 0.0048(2) -0.0076(2) -0.0107(2)
I3 0.0467(4) 0.0388(3) 0.0615(4) -0.0049(3) 0.0052(3) -0.0075(3)
N1 0.062(5) 0.037(4) 0.018(3) -0.005(3) -0.001(4) -0.002(4)
N2 0.047(5) 0.048(5) 0.017(3) 0.009(3) -0.001(3) -0.002(4)
N3 0.086(9) 0.065(7) 0.085(9) -0.008(7) -0.004(7) 0.003(7)
C1 0.045(5) 0.048(6) 0.022(4) -0.003(4) 0.000(4) 0.012(4)
C2 0.031(4) 0.045(5) 0.020(4) -0.001(4) -0.004(3) 0.009(4)
C3 0.034(4) 0.019(4) 0.027(4) -0.001(3) -0.001(3) 0.005(3)
C4 0.042(5) 0.048(6) 0.027(4) -0.007(4) 0.000(4) -0.011(4)
C5 0.060(7) 0.060(7) 0.024(4) -0.007(4) -0.008(4) -0.013(5)
C6 0.028(4) 0.025(4) 0.016(3) -0.004(3) -0.002(3) 0.003(3)
C7 0.025(4) 0.023(4) 0.022(3) 0.002(3) -0.001(3) -0.001(3)
C8 0.035(4) 0.023(4) 0.018(3) 0.004(3) -0.008(3) -0.004(3)
C9 0.028(4) 0.024(4) 0.020(3) -0.006(3) -0.002(3) 0.001(3)
C10 0.023(4) 0.031(4) 0.032(4) 0.001(3) 0.002(3) -0.002(3)
C11 0.035(4) 0.021(4) 0.030(4) -0.004(3) -0.003(3) -0.006(3)
C12 0.025(4) 0.030(4) 0.021(4) -0.002(3) -0.001(3) -0.002(3)
C13 0.025(4) 0.029(4) 0.020(3) 0.000(3) 0.001(3) -0.005(3)
C14 0.022(4) 0.036(4) 0.024(4) 0.002(3) 0.003(3) 0.000(3)
C15 0.031(4) 0.036(5) 0.028(4) -0.011(3) -0.004(3) 0.008(3)
C16 0.034(5) 0.029(4) 0.027(4) -0.001(3) -0.005(3) 0.009(3)
C17 0.027(4) 0.025(4) 0.031(4) -0.003(3) -0.004(3) 0.002(3)
C18 0.060(6) 0.022(4) 0.023(4) -0.009(3) -0.008(4) 0.012(4)
C19 0.054(6) 0.032(5) 0.039(5) 0.001(4) 0.012(4) -0.015(4)
C20 0.029(4) 0.037(5) 0.024(4) 0.001(3) 0.001(3) -0.006(3)
C21 0.029(4) 0.036(5) 0.025(4) 0.000(3) 0.004(3) -0.002(3)
C22 0.030(4) 0.033(4) 0.019(4) -0.005(3) -0.001(3) 0.009(3)
C23 0.026(4) 0.028(4) 0.024(4) -0.002(3) -0.003(3) 0.008(3)
C24 0.025(4) 0.032(4) 0.016(3) -0.001(3) -0.002(3) -0.001(3)
C25 0.030(4) 0.032(4) 0.021(4) -0.007(3) -0.002(3) -0.006(3)
C26 0.042(5) 0.026(4) 0.024(4) -0.007(3) 0.001(4) 0.007(4)
C27 0.041(5) 0.029(4) 0.024(4) 0.006(3) 0.000(4) -0.006(4)
C28 0.023(4) 0.031(4) 0.017(3) -0.002(3) 0.001(3) -0.004(3)
C29 0.024(4) 0.028(4) 0.020(3) -0.001(3) -0.001(3) -0.003(3)
C30 0.024(4) 0.033(4) 0.015(3) -0.002(3) -0.001(3) -0.001(3)
C31 0.019(4) 0.030(4) 0.020(3) 0.000(3) -0.002(3) -0.001(3)
C32 0.029(4) 0.035(5) 0.024(4) -0.004(3) -0.004(3) 0.007(3)
C33 0.030(4) 0.038(4) 0.010(3) -0.001(3) 0.001(3) 0.006(3)
C34 0.019(4) 0.035(4) 0.022(4) 0.001(3) -0.003(3) 0.001(3)
C35 0.030(4) 0.037(5) 0.026(4) -0.001(4) 0.002(3) -0.001(4)
C36 0.040(5) 0.047(5) 0.024(4) 0.000(4) 0.001(4) 0.001(4)
C37 0.040(5) 0.040(5) 0.015(3) 0.001(3) -0.007(3) -0.002(4)
C38 0.047(6) 0.032(5) 0.032(4) 0.002(4) 0.003(4) -0.005(4)
C39 0.048(7) 0.076(9) 0.061(8) 0.002(7) 0.001(6) 0.000(6)
C40 0.050(6) 0.043(5) 0.029(4) -0.010(4) -0.003(4) 0.010(5)

loop_
_atom_type_symbol
_atom_type_description
_atom_type_scat_dispersion_real
_atom_type_scat_dispersion_imag
_atom_type_scat_source
C C 0.0033 0.0016 'International Tables Vol C Tables 4.2.6.8 and 6.1.1.4'
H H 0.0000 0.0000 'International Tables Vol C Tables 4.2.6.8 and 6.1.1.4'
I I -0.4742 1.8119 'International Tables Vol C Tables 4.2.6.8 and 6.1.1.4'
N N 0.0061 0.0033 'International Tables Vol C Tables 4.2.6.8 and 6.1.1.4'

loop_
_exptl_crystal_face_index_h
_exptl_crystal_face_index_k
_exptl_crystal_face_index_l
_exptl_crystal_face_perp_dist
13 13 14 0.0271
-13 -14 4 0.0396
3 5 -54 0.0506
-2 -4 55 0.0999
-12 14 3 0.0313
13 -14 -3 0.0427
13 14 -10 0.0279
-15 -11 11 0.0315
-11 14 20 0.0230
-9 13 -31 0.0374
18 3 14 0.0313
8 -13 31 0.0783

loop_
_geom_angle_atom_site_label_1
_geom_angle_atom_site_label_2
_geom_angle_atom_site_label_3
_geom_angle
I1 I2 I3 176.48(3)
C1 N1 H1 121.0
C1 N1 C5 120.8(8)
C5 N1 H1 118.2
C38 N2 C36 119.8(8)
N1 C1 H1A 119.5
N1 C1 C2 120.9(9)
C2 C1 H1A 119.5
C1 C2 H2 120.1
C1 C2 C3 119.8(9)
C3 C2 H2 120.1
C2 C3 C6 119.5(7)
C4 C3 C2 117.1(8)
C4 C3 C6 123.4(8)
C3 C4 H4 120.2
C3 C4 C5 119.6(9)
C5 C4 H4 120.2
N1 C5 C4 121.6(9)
N1 C5 H5 119.2
C4 C5 H5 119.2
C7 C6 C3 120.9(7)
C7 C6 C11 117.9(7)
C11 C6 C3 121.2(7)
C6 C7 H7 119.3
C6 C7 C8 121.4(7)
C8 C7 H7 119.3
C7 C8 H8 119.5
C9 C8 C7 120.9(7)
C9 C8 H8 119.5
C8 C9 C10 117.9(7)
C8 C9 C12 120.2(7)
C10 C9 C12 121.9(8)
C9 C10 H10 119.6
C9 C10 C11 120.8(8)
C11 C10 H10 119.6
C6 C11 C10 121.1(7)
C6 C11 H11 119.4
C10 C11 H11 119.4
C13 C12 C9 123.6(7)
C17 C12 C9 118.6(7)
C17 C12 C13 117.4(7)
C12 C13 C27 121.7(7)
C14 C13 C12 118.0(8)
C14 C13 C27 118.6(7)
C13 C14 H14 119.3
C15 C14 C13 121.4(8)
C15 C14 H14 119.3
C14 C15 H15 119.8
C14 C15 C16 120.3(8)
C16 C15 H15 119.8
C15 C16 C18 121.8(8)
C17 C16 C15 117.0(8)
C17 C16 C18 120.0(8)
C12 C17 H17 118.7
C16 C17 C12 122.6(8)
C16 C17 H17 118.7
C16 C18 H18A 109.0
C16 C18 H18B 109.0
C16 C18 C19 112.8(7)
H18A C18 H18B 107.8
C19 C18 H18A 109.0
C19 C18 H18B 109.0
C18 C19 H19A 109.0
C18 C19 H19B 109.0
H19A C19 H19B 107.8
C20 C19 C18 113.1(8)
C20 C19 H19A 109.0
C20 C19 H19B 109.0
C21 C20 C19 120.1(8)
C25 C20 C19 121.7(8)
C25 C20 C21 117.2(8)
C20 C21 H21 121.1
C22 C21 C20 117.9(8)
C22 C21 H21 121.1
C21 C22 H22 118.6
C23 C22 C21 122.8(8)
C23 C22 H22 118.6
C22 C23 C24 117.0(8)
C22 C23 C26 116.6(7)
C24 C23 C26 124.8(8)
C23 C24 C28 122.2(7)
C25 C24 C23 119.0(7)
C25 C24 C28 118.5(7)
C20 C25 H25 118.8
C24 C25 C20 122.4(7)
C24 C25 H25 118.8
C23 C26 H26A 109.2
C23 C26 H26B 109.2
C23 C26 C27 111.9(7)
H26A C26 H26B 107.9
C27 C26 H26A 109.2
C27 C26 H26B 109.2
C13 C27 C26 113.6(7)
C13 C27 H27A 108.8
C13 C27 H27B 108.8
C26 C27 H27A 108.8
C26 C27 H27B 108.8
H27A C27 H27B 107.7
C29 C28 C24 120.7(7)
C33 C28 C24 120.9(7)
C33 C28 C29 118.3(7)
C28 C29 H29 119.9
C28 C29 C30 120.3(7)
C30 C29 H29 119.9
C29 C30 H30 119.9
C31 C30 C29 120.3(7)
C31 C30 H30 119.9
C30 C31 C34 120.4(7)
C32 C31 C30 119.8(7)
C32 C31 C34 119.8(7)
C31 C32 H32 120.1
C31 C32 C33 119.8(8)
C33 C32 H32 120.1
C28 C33 H33 119.3
C32 C33 C28 121.4(7)
C32 C33 H33 119.3
C35 C34 C31 119.8(8)
C35 C34 C37 117.9(8)
C37 C34 C31 122.2(7)
C34 C35 H35 120.2
C34 C35 C36 119.5(9)
C36 C35 H35 120.2
N2 C36 C35 120.2(9)
N2 C36 H36 119.9
C35 C36 H36 119.9
C34 C37 H37 120.0
C38 C37 C34 120.1(8)
C38 C37 H37 120.0
N2 C38 C37 122.3(9)
N2 C38 H38 118.8
C37 C38 H38 118.8
H39A C39 H39B 109.5
H39A C39 H39C 109.5
H39B C39 H39C 109.5
C40 C39 H39A 109.5
C40 C39 H39B 109.5
C40 C39 H39C 109.5
N3 C40 C39 178.4(14)

loop_
_geom_bond_atom_site_label_1
_geom_bond_atom_site_label_2
_geom_bond_distance
I1 I2 2.9008(10)
I2 I3 2.9543(10)
N1 H1 1.0040
N1 C1 1.316(13)
N1 C5 1.325(14)
N2 C36 1.354(13)
N2 C38 1.310(12)
N3 C40 1.139(16)
C1 H1A 0.9300
C1 C2 1.391(12)
C2 H2 0.9300
C2 C3 1.416(12)
C3 C4 1.372(12)
C3 C6 1.456(10)
C4 H4 0.9300
C4 C5 1.401(13)
C5 H5 0.9300
C6 C7 1.378(11)
C6 C11 1.399(11)
C7 H7 0.9300
C7 C8 1.402(11)
C8 H8 0.9300
C8 C9 1.393(11)
C9 C10 1.395(11)
C9 C12 1.477(11)
C10 H10 0.9300
C10 C11 1.399(12)
C11 H11 0.9300
C12 C13 1.424(11)
C12 C17 1.411(12)
C13 C14 1.391(11)
C13 C27 1.510(12)
C14 H14 0.9300
C14 C15 1.390(13)
C15 H15 0.9300
C15 C16 1.394(12)
C16 C17 1.393(12)
C16 C18 1.498(13)
C17 H17 0.9300
C18 H18A 0.9700
C18 H18B 0.9700
C18 C19 1.577(15)
C19 H19A 0.9700
C19 H19B 0.9700
C19 C20 1.511(13)
C20 C21 1.409(12)
C20 C25 1.403(12)
C21 H21 0.9300
C21 C22 1.393(12)
C22 H22 0.9300
C22 C23 1.386(12)
C23 C24 1.402(10)
C23 C26 1.514(12)
C24 C25 1.370(12)
C24 C28 1.506(11)
C25 H25 0.9300
C26 H26A 0.9700
C26 H26B 0.9700
C26 C27 1.590(13)
C27 H27A 0.9700
C27 H27B 0.9700
C28 C29 1.392(10)
C28 C33 1.390(12)
C29 H29 0.9300
C29 C30 1.401(10)
C30 H30 0.9300
C30 C31 1.384(11)
C31 C32 1.381(11)
C31 C34 1.495(11)
C32 H32 0.9300
C32 C33 1.388(11)
C33 H33 0.9300
C34 C35 1.376(12)
C34 C37 1.383(13)
C35 H35 0.9300
C35 C36 1.406(13)
C36 H36 0.9300
C37 H37 0.9300
C37 C38 1.368(12)
C38 H38 0.9300
C39 H39A 0.9600
C39 H39B 0.9600
C39 H39C 0.9600
C39 C40 1.410(17)

loop_
_geom_torsion_atom_site_label_1
_geom_torsion_atom_site_label_2
_geom_torsion_atom_site_label_3
_geom_torsion_atom_site_label_4
_geom_torsion
N1 C1 C2 C3 -4.3(14)
C1 N1 C5 C4 -1.2(17)
C1 C2 C3 C4 2.5(13)
C1 C2 C3 C6 -175.9(8)
C2 C3 C4 C5 -0.2(14)
C2 C3 C6 C7 30.2(12)
C2 C3 C6 C11 -151.9(8)
C3 C4 C5 N1 -0.6(17)
C3 C6 C7 C8 179.7(7)
C3 C6 C11 C10 179.0(8)
C4 C3 C6 C7 -148.1(9)
C4 C3 C6 C11 29.8(13)
C5 N1 C1 C2 3.7(15)
C6 C3 C4 C5 178.2(9)
C6 C7 C8 C9 0.5(12)
C7 C6 C11 C10 -3.1(12)
C7 C8 C9 C10 -1.3(12)
C7 C8 C9 C12 179.4(7)
C8 C9 C10 C11 0.0(12)
C8 C9 C12 C13 -134.8(9)
C8 C9 C12 C17 38.0(11)
C9 C10 C11 C6 2.3(13)
C9 C12 C13 C14 -172.7(8)
C9 C12 C13 C27 22.3(13)
C9 C12 C17 C16 -173.2(8)
C10 C9 C12 C13 46.1(12)
C10 C9 C12 C17 -141.2(8)
C11 C6 C7 C8 1.7(12)
C12 C9 C10 C11 179.2(8)
C12 C13 C14 C15 -14.8(12)
C12 C13 C27 C26 64.9(10)
C13 C12 C17 C16 0.0(12)
C13 C14 C15 C16 0.1(13)
C14 C13 C27 C26 -100.0(9)
C14 C15 C16 C17 14.3(12)
C14 C15 C16 C18 -153.4(8)
C15 C16 C17 C12 -14.4(12)
C15 C16 C18 C19 89.6(10)
C16 C18 C19 C20 -3.7(11)
C17 C12 C13 C14 14.5(12)
C17 C12 C13 C27 -150.5(8)
C17 C16 C18 C19 -77.8(10)
C18 C16 C17 C12 153.6(8)
C18 C19 C20 C21 92.3(10)
C18 C19 C20 C25 -76.3(11)
C19 C20 C21 C22 -154.0(8)
C19 C20 C25 C24 155.4(9)
C20 C21 C22 C23 -1.0(13)
C21 C20 C25 C24 -13.6(13)
C21 C22 C23 C24 -15.2(12)
C21 C22 C23 C26 151.2(8)
C22 C23 C24 C25 16.9(12)
C22 C23 C24 C28 -168.4(7)
C22 C23 C26 C27 -101.4(9)
C23 C24 C25 C20 -2.8(13)
C23 C24 C28 C29 -142.1(8)
C23 C24 C28 C33 41.1(12)
C23 C26 C27 C13 21.9(10)
C24 C23 C26 C27 63.9(11)
C24 C28 C29 C30 -175.9(7)
C24 C28 C33 C32 177.7(8)
C25 C20 C21 C22 15.1(12)
C25 C24 C28 C29 32.6(12)
C25 C24 C28 C33 -144.2(8)
C26 C23 C24 C25 -148.3(8)
C26 C23 C24 C28 26.4(12)
C27 C13 C14 C15 150.7(8)
C28 C24 C25 C20 -177.6(8)
C28 C29 C30 C31 -1.3(12)
C29 C28 C33 C32 0.8(12)
C29 C30 C31 C32 -0.1(12)
C29 C30 C31 C34 -178.2(7)
C30 C31 C32 C33 1.9(12)
C30 C31 C34 C35 -33.9(11)
C30 C31 C34 C37 148.0(8)
C31 C32 C33 C28 -2.3(13)
C31 C34 C35 C36 -176.8(8)
C31 C34 C37 C38 179.2(8)
C32 C31 C34 C35 148.1(8)
C32 C31 C34 C37 -30.0(12)
C33 C28 C29 C30 1.0(12)
C34 C31 C32 C33 180.0(8)
C34 C35 C36 N2 -1.3(14)
C34 C37 C38 N2 -3.7(15)
C35 C34 C37 C38 1.0(13)
C36 N2 C38 C37 3.8(15)
C37 C34 C35 C36 1.4(13)
C38 N2 C36 C35 -1.3(15)

loop_
_exptl_oxdiff_crystal_face_indexfrac_h
_exptl_oxdiff_crystal_face_indexfrac_k
_exptl_oxdiff_crystal_face_indexfrac_l
_exptl_oxdiff_crystal_face_x
_exptl_oxdiff_crystal_face_y
_exptl_oxdiff_crystal_face_z
13.0000 13.0000 14.0002 -0.3806 -0.1762 0.9115
-13.0000 -14.0000 3.9997 0.1009 0.0457 -1.0065
3.0000 5.0000 -53.9997 0.8224 0.3370 0.4670
-2.0000 -4.0000 54.9997 -0.8504 -0.3501 -0.3966
-12.0000 14.0000 3.0004 -0.3745 0.8952 0.1100
13.0000 -14.0000 -3.0004 0.3808 -0.9344 -0.0750
13.0000 14.0000 -9.9997 -0.0018 -0.0127 1.0253
-15.0000 -11.0000 10.9997 -0.0808 0.1802 -0.9829
-11.0000 14.0000 20.0003 -0.6492 0.7626 0.0916
-9.0000 13.0000 -30.9995 0.2241 0.9330 0.2831
18.0000 3.0000 13.9999 -0.1711 -0.6875 0.7012
8.0000 -13.0000 30.9995 -0.2304 -0.8938 -0.3181
